data_7016880
loop_
_publ_author_name
'Zhang, Wenhua'
'Hor, T. S. Andy'

_publ_section_title
;
 Complexation of 1,1'-bis(diphenylphosphino)ferrocene dioxide
 (dppfO(2)) with 3d metals and revisit of its coordination to Pd(ii).
;
_journal_issue 40
_journal_name_full 'Dalton transactions (Cambridge, England : 2003)'
_journal_page_first 10725
_journal_page_last 10730
_journal_paper_doi 10.1039/c1dt10920k
_journal_volume 40
_journal_year 2011
_chemical_formula_sum 'C34 H28 Co Fe I2 O2 P2'
_chemical_formula_weight 899.08
_chemical_name_systematic
;
?
;
_space_group_IT_number 9
_symmetry_cell_setting monoclinic
_symmetry_space_group_name_Hall 'C -2yc'
_symmetry_space_group_name_H-M 'C 1 c 1'
_atom_sites_solution_hydrogens geom
_atom_sites_solution_primary direct
_atom_sites_solution_secondary difmap
_audit_creation_method SHELXL-97
_cell_angle_alpha 90.00
_cell_angle_beta 92.800(2)
_cell_angle_gamma 90.00
_cell_formula_units_Z 4
_cell_length_a 10.3600(7)
_cell_length_b 20.4629(13)
_cell_length_c 16.0513(10)
_cell_measurement_reflns_used 5160
_cell_measurement_temperature 223(2)
_cell_measurement_theta_max 26.95
_cell_measurement_theta_min 2.21
_cell_volume 3398.7(4)
_computing_cell_refinement 'Bruker SMART'
_computing_data_collection 'Bruker SMART'
_computing_data_reduction 'Bruker SAINT'
_computing_molecular_graphics 'Bruker SHELXTL'
_computing_publication_material 'Bruker SHELXTL'
_computing_structure_refinement 'SHELXL-97 (Sheldrick, 1997)'
_computing_structure_solution 'SHELXS-97 (Sheldrick, 1990)'
_diffrn_ambient_temperature 223(2)
_diffrn_measured_fraction_theta_full 0.998
_diffrn_measured_fraction_theta_max 0.998
_diffrn_measurement_device_type 'CCD area detector'
_diffrn_measurement_method 'phi and omega scans'
_diffrn_radiation_monochromator graphite
_diffrn_radiation_source 'fine-focus sealed tube'
_diffrn_radiation_type MoK\a
_diffrn_radiation_wavelength 0.71073
_diffrn_reflns_av_R_equivalents 0.0342
_diffrn_reflns_av_sigmaI/netI 0.0604
_diffrn_reflns_limit_h_max 13
_diffrn_reflns_limit_h_min -13
_diffrn_reflns_limit_k_max 25
_diffrn_reflns_limit_k_min -26
_diffrn_reflns_limit_l_max 15
_diffrn_reflns_limit_l_min -20
_diffrn_reflns_number 11844
_diffrn_reflns_theta_full 27.48
_diffrn_reflns_theta_max 27.48
_diffrn_reflns_theta_min 1.99
_exptl_absorpt_coefficient_mu 2.854
_exptl_absorpt_correction_T_max 0.7257
_exptl_absorpt_correction_T_min 0.2792
_exptl_absorpt_correction_type multi-scan
_exptl_absorpt_process_details 'Sadabs, (Sheldrick 2001)'
_exptl_crystal_colour GREEN
_exptl_crystal_density_diffrn 1.757
_exptl_crystal_density_meas ?
_exptl_crystal_density_method 'not measured'
_exptl_crystal_description PLATE
_exptl_crystal_F_000 1748
_exptl_crystal_size_max 0.60
_exptl_crystal_size_mid 0.44
_exptl_crystal_size_min 0.12
_refine_diff_density_max 1.374
_refine_diff_density_min -0.568
_refine_diff_density_rms 0.103
_refine_ls_abs_structure_details 'Flack H D (1983), Acta Cryst. A39, 876-881'
_refine_ls_abs_structure_Flack 0.01(2)
_refine_ls_extinction_method none
_refine_ls_goodness_of_fit_ref 1.041
_refine_ls_hydrogen_treatment constr
_refine_ls_matrix_type full
_refine_ls_number_parameters 425
_refine_ls_number_reflns 6255
_refine_ls_number_restraints 79
_refine_ls_restrained_S_all 1.036
_refine_ls_R_factor_all 0.0461
_refine_ls_R_factor_gt 0.0427
_refine_ls_shift/su_max 0.001
_refine_ls_shift/su_mean 0.000
_refine_ls_structure_factor_coef Fsqd
_refine_ls_weighting_details 'calc w=1/[\s^2^(Fo^2^)+(0.0572P)^2^+0.9318P] where P=(Fo^2^+2Fc^2^)/3'
_refine_ls_weighting_scheme calc
_refine_ls_wR_factor_gt 0.1047
_refine_ls_wR_factor_ref 0.1073
_reflns_number_gt 5824
_reflns_number_total 6255
_reflns_threshold_expression >2sigma(I)
_cod_data_source_file c1dt10920k.txt
_cod_data_source_block Cpd11
_cod_depositor_comments
;
The following automatic conversions were performed:

'_symmetry_cell_setting' value 'Monoclinic' changed to 'monoclinic'
according to /home/saulius/struct/CIF-dictionaries/cif_core.dic
dictionary named 'cif_core.dic' version 2.4.1 from
2010-06-29.

'_exptl_absorpt_correction_type' value 'Multi-scan'
changed to 'multi-scan' according to
/home/saulius/struct/CIF-dictionaries/cif_core.dic dictionary named
'cif_core.dic' version 2.4.1 from 2010-06-29.

Automatic conversion script
Id: cif_fix_values 1715 2011-07-08 13:25:40Z adriana 

The following automatic conversions were performed:

'_exptl_crystal_density_meas' value 'Not Measured' was changed to '?'
- the value is perceived as not measured.

Automatic conversion script
Id: cif_fix_values 3008 2015-01-20 13:52:24Z robertas 
;
_cod_original_sg_symbol_H-M Cc
_cod_database_code 7016880

loop_
_symmetry_equiv_pos_as_xyz
'x, y, z'
'x, -y, z+1/2'
'x+1/2, y+1/2, z'
'x+1/2, -y+1/2, z+1/2'

loop_
_atom_site_label
_atom_site_type_symbol
_atom_site_fract_x
_atom_site_fract_y
_atom_site_fract_z
_atom_site_U_iso_or_equiv
_atom_site_adp_type
_atom_site_occupancy
_atom_site_symmetry_multiplicity
_atom_site_calc_flag
_atom_site_refinement_flags
_atom_site_disorder_assembly
_atom_site_disorder_group
C11 C 0.4210(6) 0.3399(3) 0.3427(4) 0.0407(13) Uani 1 1 d D . .
C12 C 0.2873(7) 0.3310(7) 0.3397(7) 0.048(3) Uani 0.63(3) 1 d PDU A 1
H12 H 0.2506 0.3036 0.3792 0.057 Uiso 0.63(3) 1 calc PR A 1
C13 C 0.2070(14) 0.3616(7) 0.2797(8) 0.058(3) Uani 0.63(3) 1 d PDU A 1
H13 H 0.1170 0.3555 0.2776 0.069 Uiso 0.63(3) 1 calc PR A 1
C14 C 0.2661(17) 0.4017(6) 0.2230(9) 0.061(3) Uani 0.63(3) 1 d PDU A 1
H14 H 0.2146 0.4235 0.1820 0.073 Uiso 0.63(3) 1 calc PR A 1
C15 C 0.3993(18) 0.4107(8) 0.2253(9) 0.064(3) Uani 0.63(3) 1 d PDU A 1
H15 H 0.4373 0.4378 0.1861 0.076 Uiso 0.63(3) 1 calc PR A 1
C16 C 0.4753(18) 0.3788(7) 0.2864(7) 0.064(4) Uani 0.63(3) 1 d PDU A 1
H16 H 0.5654 0.3845 0.2884 0.077 Uiso 0.63(3) 1 calc PR A 1
C12X C 0.499(2) 0.3609(10) 0.2796(10) 0.058(4) Uani 0.37(3) 1 d PDU A 2
H12X H 0.5870 0.3503 0.2835 0.070 Uiso 0.37(3) 1 calc PR A 2
C13X C 0.452(2) 0.3967(10) 0.2110(16) 0.053(6) Uani 0.37(3) 1 d PD A 2
H13X H 0.5055 0.4105 0.1689 0.063 Uiso 0.37(3) 1 calc PR A 2
C14X C 0.320(2) 0.4110(10) 0.2081(14) 0.057(6) Uani 0.37(3) 1 d PDU A 2
H14X H 0.2847 0.4352 0.1627 0.068 Uiso 0.37(3) 1 calc PR A 2
C15X C 0.240(2) 0.3910(16) 0.2699(15) 0.090(11) Uani 0.37(3) 1 d PD A 2
H15X H 0.1514 0.4016 0.2663 0.107 Uiso 0.37(3) 1 calc PR A 2
C16X C 0.291(3) 0.3551(13) 0.3372(15) 0.058(4) Uani 0.37(3) 1 d PDU A 2
H16X H 0.2373 0.3412 0.3792 0.070 Uiso 0.37(3) 1 calc PR A 2
Co1 Co 0.36132(7) 0.35984(4) 0.60441(5) 0.03221(16) Uani 1 1 d . A .
I1 I 0.17761(6) 0.44031(2) 0.56806(4) 0.06151(15) Uani 1 1 d . . .
I2 I 0.30946(6) 0.26049(2) 0.69507(4) 0.05967(15) Uani 1 1 d . . .
Fe1 Fe 0.77615(8) 0.32970(4) 0.54804(5) 0.03358(18) Uani 1 1 d . A .
P1 P 0.50074(14) 0.30278(7) 0.43295(9) 0.0326(3) Uani 1 1 d . A .
P2 P 0.62720(14) 0.40099(7) 0.70705(9) 0.0334(3) Uani 1 1 d . A .
O1 O 0.4222(4) 0.3149(2) 0.5074(3) 0.0431(10) Uani 1 1 d . . .
O2 O 0.5045(4) 0.4107(2) 0.6539(3) 0.0397(9) Uani 1 1 d . . .
C1 C 0.6584(6) 0.3365(3) 0.4427(4) 0.0408(13) Uani 1 1 d . . .
C2 C 0.7780(6) 0.3064(4) 0.4249(4) 0.0434(14) Uani 1 1 d . A .
H2 H 0.7892 0.2621 0.4014 0.052 Uiso 1 1 calc R . .
C3 C 0.8784(6) 0.3516(4) 0.4465(4) 0.0512(17) Uani 1 1 d . . .
H3 H 0.9719 0.3437 0.4414 0.061 Uiso 1 1 calc R A .
C4 C 0.8226(8) 0.4101(4) 0.4780(4) 0.0540(18) Uani 1 1 d . A .
H4 H 0.8697 0.4495 0.4982 0.065 Uiso 1 1 calc R . .
C5 C 0.6863(6) 0.4003(3) 0.4756(4) 0.0431(14) Uani 1 1 d . A .
H5 H 0.6217 0.4320 0.4945 0.052 Uiso 1 1 calc R . .
C6 C 0.7305(5) 0.3384(3) 0.6692(3) 0.0354(12) Uani 1 1 d . . .
C7 C 0.8666(6) 0.3432(3) 0.6618(4) 0.0435(14) Uani 1 1 d . A .
H7 H 0.9218 0.3808 0.6790 0.052 Uiso 1 1 calc R . .
C8 C 0.9090(6) 0.2834(4) 0.6269(4) 0.0522(17) Uani 1 1 d . . .
H8 H 0.9991 0.2727 0.6141 0.063 Uiso 1 1 calc R A .
C9 C 0.8024(7) 0.2432(3) 0.6126(4) 0.0476(15) Uani 1 1 d . A .
H9 H 0.8040 0.1991 0.5873 0.057 Uiso 1 1 calc R . .
C10 C 0.6895(6) 0.2764(3) 0.6383(3) 0.0356(11) Uani 1 1 d . A .
H10 H 0.6000 0.2593 0.6355 0.043 Uiso 1 1 calc R . .
C17 C 0.5204(5) 0.2162(3) 0.4189(4) 0.0367(12) Uani 1 1 d . . .
C18 C 0.5621(6) 0.1917(3) 0.3444(4) 0.0421(13) Uani 1 1 d . A .
H18 H 0.5700 0.2195 0.2984 0.051 Uiso 1 1 calc R . .
C19 C 0.5919(7) 0.1261(3) 0.3380(4) 0.0496(16) Uani 1 1 d . . .
H19 H 0.6199 0.1092 0.2875 0.060 Uiso 1 1 calc R A .
C20 C 0.5806(8) 0.0855(4) 0.4061(5) 0.0578(18) Uani 1 1 d . A .
H20 H 0.6038 0.0412 0.4025 0.069 Uiso 1 1 calc R . .
C21 C 0.5355(8) 0.1096(4) 0.4792(5) 0.0595(19) Uani 1 1 d . . .
H21 H 0.5251 0.0813 0.5244 0.071 Uiso 1 1 calc R A .
C22 C 0.5055(7) 0.1747(3) 0.4867(4) 0.0476(15) Uani 1 1 d . A .
H22 H 0.4752 0.1910 0.5369 0.057 Uiso 1 1 calc R . .
C23 C 0.5928(6) 0.3813(4) 0.8131(4) 0.0443(14) Uani 1 1 d . . .
C24 C 0.4912(8) 0.4132(6) 0.8479(5) 0.074(3) Uani 1 1 d . A .
H24 H 0.4402 0.4434 0.8169 0.089 Uiso 1 1 calc R . .
C25 C 0.4662(10) 0.3988(7) 0.9319(7) 0.093(3) Uani 1 1 d . . .
H25 H 0.3973 0.4199 0.9568 0.111 Uiso 1 1 calc R A .
C26 C 0.5389(10) 0.3554(6) 0.9773(6) 0.084(3) Uani 1 1 d . A .
H26 H 0.5196 0.3464 1.0328 0.101 Uiso 1 1 calc R . .
C27 C 0.6418(10) 0.3243(5) 0.9419(5) 0.075(3) Uani 1 1 d . . .
H27 H 0.6932 0.2944 0.9732 0.090 Uiso 1 1 calc R A .
C28 C 0.6677(8) 0.3380(4) 0.8603(4) 0.0543(17) Uani 1 1 d . A .
H28 H 0.7380 0.3174 0.8363 0.065 Uiso 1 1 calc R . .
C29 C 0.7216(5) 0.4744(3) 0.7097(4) 0.0376(12) Uani 1 1 d . . .
C30 C 0.7059(7) 0.5186(3) 0.6436(5) 0.0518(16) Uani 1 1 d . A .
H30 H 0.6418 0.5118 0.6010 0.062 Uiso 1 1 calc R . .
C31 C 0.7856(10) 0.5720(4) 0.6419(6) 0.071(2) Uani 1 1 d . . .
H31 H 0.7765 0.6018 0.5974 0.085 Uiso 1 1 calc R A .
C32 C 0.8799(8) 0.5827(4) 0.7053(6) 0.066(2) Uani 1 1 d . A .
H32 H 0.9335 0.6197 0.7035 0.079 Uiso 1 1 calc R . .
C33 C 0.8944(7) 0.5402(4) 0.7690(5) 0.0570(18) Uani 1 1 d . . .
H33 H 0.9580 0.5477 0.8117 0.068 Uiso 1 1 calc R A .
C34 C 0.8155(6) 0.4852(4) 0.7721(4) 0.0484(15) Uani 1 1 d . A .
H34 H 0.8262 0.4556 0.8166 0.058 Uiso 1 1 calc R . .

loop_
_atom_site_aniso_label
_atom_site_aniso_U_11
_atom_site_aniso_U_22
_atom_site_aniso_U_33
_atom_site_aniso_U_23
_atom_site_aniso_U_13
_atom_site_aniso_U_12
C11 0.039(3) 0.045(3) 0.037(3) -0.004(2) -0.012(2) 0.005(3)
C12 0.048(5) 0.041(7) 0.053(5) 0.001(5) -0.009(4) 0.016(5)
C13 0.053(5) 0.057(6) 0.062(5) 0.009(5) -0.009(4) 0.020(4)
C14 0.065(7) 0.059(6) 0.057(6) 0.010(5) -0.015(6) 0.004(5)
C15 0.072(7) 0.060(7) 0.056(6) 0.021(5) -0.020(5) -0.006(6)
C16 0.069(7) 0.061(7) 0.060(6) 0.030(5) -0.021(5) -0.022(6)
C12X 0.068(8) 0.050(8) 0.055(7) 0.021(6) -0.021(6) -0.019(7)
C13X 0.050(12) 0.032(10) 0.076(15) 0.006(9) -0.003(11) 0.007(9)
C14X 0.060(10) 0.059(9) 0.051(9) 0.013(7) -0.009(8) -0.001(8)
C15X 0.046(14) 0.13(3) 0.09(2) 0.05(2) -0.027(15) 0.003(16)
C16X 0.055(6) 0.057(9) 0.062(7) 0.007(8) -0.007(6) 0.030(7)
Co1 0.0280(3) 0.0331(4) 0.0354(4) 0.0013(3) 0.0002(3) 0.0000(3)
I1 0.0418(2) 0.0482(3) 0.0922(4) -0.0025(2) -0.0200(2) 0.0109(2)
I2 0.0701(3) 0.0481(2) 0.0635(3) 0.0185(2) 0.0304(2) 0.0042(2)
Fe1 0.0270(4) 0.0435(5) 0.0299(4) -0.0027(3) -0.0016(3) -0.0006(3)
P1 0.0299(6) 0.0408(7) 0.0268(6) 0.0010(5) -0.0021(5) -0.0036(6)
P2 0.0297(6) 0.0365(7) 0.0333(7) -0.0046(5) -0.0042(5) 0.0007(5)
O1 0.038(2) 0.052(3) 0.040(2) -0.0077(19) 0.0080(18) -0.0061(18)
O2 0.0320(19) 0.036(2) 0.051(2) -0.0076(17) -0.0088(17) 0.0033(17)
C1 0.033(3) 0.058(4) 0.031(3) -0.004(2) -0.002(2) -0.004(3)
C2 0.035(3) 0.067(4) 0.028(3) -0.006(3) 0.001(2) -0.004(3)
C3 0.036(3) 0.080(5) 0.039(3) 0.003(3) 0.005(3) -0.012(3)
C4 0.057(4) 0.068(5) 0.037(3) 0.006(3) -0.001(3) -0.024(4)
C5 0.044(3) 0.050(4) 0.034(3) 0.010(3) -0.007(2) -0.008(3)
C6 0.034(3) 0.041(3) 0.031(3) 0.002(2) -0.006(2) 0.003(2)
C7 0.036(3) 0.061(4) 0.033(3) -0.009(3) -0.014(2) 0.005(3)
C8 0.034(3) 0.080(5) 0.042(3) 0.006(3) -0.004(3) 0.019(3)
C9 0.055(4) 0.040(3) 0.047(4) 0.004(3) 0.005(3) 0.016(3)
C10 0.042(3) 0.034(3) 0.031(3) 0.001(2) -0.001(2) 0.001(2)
C17 0.029(3) 0.044(3) 0.036(3) -0.001(2) -0.004(2) -0.004(2)
C18 0.039(3) 0.051(4) 0.036(3) -0.001(2) -0.003(2) -0.004(3)
C19 0.054(4) 0.049(4) 0.045(4) -0.012(3) -0.005(3) 0.003(3)
C20 0.067(5) 0.037(4) 0.069(5) -0.007(3) -0.012(4) 0.002(3)
C21 0.077(5) 0.041(4) 0.059(5) 0.007(3) -0.012(4) -0.006(3)
C22 0.053(4) 0.048(4) 0.042(3) 0.005(3) -0.002(3) -0.009(3)
C23 0.032(3) 0.064(4) 0.036(3) -0.004(3) -0.003(2) -0.005(3)
C24 0.054(4) 0.118(8) 0.052(4) -0.008(5) 0.015(4) 0.016(5)
C25 0.068(6) 0.144(11) 0.069(6) -0.013(6) 0.031(5) 0.002(6)
C26 0.076(6) 0.134(9) 0.044(4) -0.004(5) 0.017(4) -0.039(6)
C27 0.085(6) 0.094(7) 0.045(4) 0.012(4) 0.004(4) -0.008(5)
C28 0.058(4) 0.068(5) 0.037(3) 0.007(3) 0.005(3) 0.001(3)
C29 0.031(3) 0.039(3) 0.043(3) -0.008(2) -0.003(2) 0.001(2)
C30 0.052(4) 0.040(3) 0.062(4) 0.003(3) -0.017(3) -0.004(3)
C31 0.083(6) 0.046(4) 0.081(6) 0.019(4) -0.020(5) -0.009(4)
C32 0.047(4) 0.039(4) 0.111(7) 0.006(4) -0.013(4) -0.008(3)
C33 0.042(4) 0.050(4) 0.077(5) -0.011(4) -0.016(3) 0.000(3)
C34 0.044(3) 0.054(4) 0.046(3) -0.001(3) -0.007(3) -0.005(3)

loop_
_atom_type_symbol
_atom_type_description
_atom_type_scat_dispersion_real
_atom_type_scat_dispersion_imag
_atom_type_scat_source
C C 0.0033 0.0016 'International Tables Vol C Tables 4.2.6.8 and 6.1.1.4'
H H 0.0000 0.0000 'International Tables Vol C Tables 4.2.6.8 and 6.1.1.4'
O O 0.0106 0.0060 'International Tables Vol C Tables 4.2.6.8 and 6.1.1.4'
P P 0.1023 0.0942 'International Tables Vol C Tables 4.2.6.8 and 6.1.1.4'
Fe Fe 0.3463 0.8444 'International Tables Vol C Tables 4.2.6.8 and 6.1.1.4'
Co Co 0.3494 0.9721 'International Tables Vol C Tables 4.2.6.8 and 6.1.1.4'
I I -0.4742 1.8119 'International Tables Vol C Tables 4.2.6.8 and 6.1.1.4'

loop_
_geom_angle_atom_site_label_1
_geom_angle_atom_site_label_2
_geom_angle_atom_site_label_3
_geom_angle
C16 C11 C16X 105.2(12)
C16 C11 C12X 19.0(10)
C16X C11 C12X 118.7(16)
C16 C11 C12 120.0(9)
C16X C11 C12 20.6(10)
C12X C11 C12 128.5(13)
C16 C11 P1 126.8(8)
C16X C11 P1 123.7(12)
C12X C11 P1 117.2(11)
C12 C11 P1 112.9(6)
C13 C12 C11 121.6(11)
C14 C13 C12 116.8(12)
C13 C14 C15 122.0(13)
C16 C15 C14 118.9(13)
C11 C16 C15 120.6(13)
C13X C12X C11 123(2)
C14X C13X C12X 116(2)
C15X C14X C13X 122(2)
C14X C15X C16X 119(2)
C11 C16X C15X 120(2)
O1 Co1 O2 108.04(18)
O1 Co1 I1 112.86(14)
O2 Co1 I1 106.94(12)
O1 Co1 I2 99.48(14)
O2 Co1 I2 111.57(13)
I1 Co1 I2 117.61(3)
C7 Fe1 C6 41.0(2)
C7 Fe1 C2 151.7(3)
C6 Fe1 C2 164.7(2)
C7 Fe1 C3 117.0(3)
C6 Fe1 C3 154.3(3)
C2 Fe1 C3 40.9(3)
C7 Fe1 C1 165.2(3)
C6 Fe1 C1 129.0(2)
C2 Fe1 C1 40.9(2)
C3 Fe1 C1 68.6(3)
C7 Fe1 C5 126.2(3)
C6 Fe1 C5 111.1(3)
C2 Fe1 C5 68.9(3)
C3 Fe1 C5 68.3(3)
C1 Fe1 C5 41.0(3)
C7 Fe1 C8 40.8(3)
C6 Fe1 C8 68.3(2)
C2 Fe1 C8 116.9(3)
C3 Fe1 C8 103.6(3)
C1 Fe1 C8 153.8(3)
C5 Fe1 C8 161.1(3)
C7 Fe1 C10 68.7(3)
C6 Fe1 C10 40.7(2)
C2 Fe1 C10 125.9(3)
C3 Fe1 C10 160.6(3)
C1 Fe1 C10 110.9(2)
C5 Fe1 C10 124.9(2)
C8 Fe1 C10 67.9(3)
C7 Fe1 C4 105.8(3)
C6 Fe1 C4 121.5(3)
C2 Fe1 C4 69.1(3)
C3 Fe1 C4 40.9(3)
C1 Fe1 C4 68.9(3)
C5 Fe1 C4 40.5(3)
C8 Fe1 C4 122.4(3)
C10 Fe1 C4 158.3(3)
C7 Fe1 C9 67.7(3)
C6 Fe1 C9 68.0(3)
C2 Fe1 C9 106.2(3)
C3 Fe1 C9 122.0(3)
C1 Fe1 C9 122.2(3)
C5 Fe1 C9 159.3(3)
C8 Fe1 C9 39.4(3)
C10 Fe1 C9 40.7(2)
C4 Fe1 C9 158.4(3)
O1 P1 C1 113.5(3)
O1 P1 C17 109.4(3)
C1 P1 C17 106.6(3)
O1 P1 C11 109.0(3)
C1 P1 C11 107.0(3)
C17 P1 C11 111.4(3)
O2 P2 C29 110.3(3)
O2 P2 C6 113.7(2)
C29 P2 C6 105.8(3)
O2 P2 C23 111.3(3)
C29 P2 C23 107.3(3)
C6 P2 C23 108.0(3)
P1 O1 Co1 158.2(3)
P2 O2 Co1 139.7(3)
C2 C1 C5 107.8(6)
C2 C1 P1 128.3(5)
C5 C1 P1 123.7(5)
C2 C1 Fe1 69.3(3)
C5 C1 Fe1 69.8(3)
P1 C1 Fe1 123.9(3)
C3 C2 C1 107.6(6)
C3 C2 Fe1 69.6(4)
C1 C2 Fe1 69.7(3)
C2 C3 C4 109.1(6)
C2 C3 Fe1 69.5(3)
C4 C3 Fe1 70.6(4)
C5 C4 C3 106.8(6)
C5 C4 Fe1 69.2(4)
C3 C4 Fe1 68.6(4)
C4 C5 C1 108.6(6)
C4 C5 Fe1 70.2(4)
C1 C5 Fe1 69.2(4)
C10 C6 C7 108.3(5)
C10 C6 P2 125.6(4)
C7 C6 P2 126.0(5)
C10 C6 Fe1 70.6(3)
C7 C6 Fe1 69.4(3)
P2 C6 Fe1 123.9(3)
C6 C7 C8 107.4(6)
C6 C7 Fe1 69.5(3)
C8 C7 Fe1 70.5(3)
C9 C8 C7 108.5(6)
C9 C8 Fe1 70.6(4)
C7 C8 Fe1 68.7(3)
C8 C9 C10 109.0(6)
C8 C9 Fe1 70.0(4)
C10 C9 Fe1 69.4(3)
C6 C10 C9 106.8(5)
C6 C10 Fe1 68.8(3)
C9 C10 Fe1 69.9(4)
C18 C17 C22 120.2(6)
C18 C17 P1 120.5(5)
C22 C17 P1 119.0(5)
C19 C18 C17 119.8(6)
C18 C19 C20 119.8(6)
C21 C20 C19 120.2(7)
C22 C21 C20 120.7(7)
C21 C22 C17 119.2(7)
C28 C23 C24 120.1(7)
C28 C23 P2 122.0(5)
C24 C23 P2 117.8(6)
C23 C24 C25 117.7(9)
C26 C25 C24 121.8(9)
C25 C26 C27 119.9(8)
C28 C27 C26 119.0(9)
C23 C28 C27 121.5(8)
C34 C29 C30 119.9(6)
C34 C29 P2 121.1(5)
C30 C29 P2 118.7(5)
C31 C30 C29 118.9(7)
C30 C31 C32 120.8(8)
C33 C32 C31 120.1(7)
C32 C33 C34 120.3(7)
C29 C34 C33 119.9(7)

loop_
_geom_bond_atom_site_label_1
_geom_bond_atom_site_label_2
_geom_bond_distance
C11 C16 1.349(16)
C11 C16X 1.38(3)
C11 C12X 1.392(5)
C11 C12 1.395(5)
C11 P1 1.800(6)
C12 C13 1.390(5)
C13 C14 1.389(5)
C14 C15 1.390(5)
C15 C16 1.389(5)
C12X C13X 1.391(5)
C13X C14X 1.389(5)
C14X C15X 1.389(5)
C15X C16X 1.390(5)
Co1 O1 1.940(4)
Co1 O2 1.950(4)
Co1 I1 2.5624(8)
Co1 I2 2.5722(8)
Fe1 C7 2.030(6)
Fe1 C6 2.031(6)
Fe1 C2 2.035(6)
Fe1 C3 2.036(6)
Fe1 C1 2.040(6)
Fe1 C5 2.049(6)
Fe1 C8 2.055(6)
Fe1 C10 2.055(6)
Fe1 C4 2.063(7)
Fe1 C9 2.063(7)
P1 O1 1.498(4)
P1 C1 1.773(6)
P1 C17 1.798(7)
P2 O2 1.509(4)
P2 C29 1.792(6)
P2 C6 1.794(6)
P2 C23 1.801(7)
C1 C2 1.425(9)
C1 C5 1.433(10)
C2 C3 1.422(9)
C3 C4 1.431(12)
C4 C5 1.425(10)
C6 C10 1.420(8)
C6 C7 1.424(8)
C7 C8 1.424(10)
C8 C9 1.388(11)
C9 C10 1.432(9)
C17 C18 1.385(8)
C17 C22 1.396(9)
C18 C19 1.381(10)
C19 C20 1.384(11)
C20 C21 1.374(12)
C21 C22 1.374(10)
C23 C28 1.379(10)
C23 C24 1.380(10)
C24 C25 1.417(13)
C25 C26 1.354(17)
C26 C27 1.386(15)
C27 C28 1.380(10)
C29 C34 1.379(9)
C29 C30 1.397(10)
C30 C31 1.372(11)
C31 C32 1.392(13)
C32 C33 1.346(12)
C33 C34 1.393(10)
